data_7010993
loop_
_publ_author_name
'Vladimir P. Fedin'
'Mi-Sook Seo'
'David M. Saysell'
'Danil N. Dybtsev'
'Mark R. J. Elsegood'
'William Clegg'
'A. Geoffrey Sykes'

_publ_section_title
;
 Formation (and properties) of palladium derivatives of
 [Mo3Q4(H2O)9]4+: absence of similar derivatives of [W3Q4(H2O)9]4+ (Q =
 S, Se)
;
_journal_issue 2
_journal_name_full 'J. Chem. Soc., Dalton Trans.'
_journal_page_first 138
_journal_page_last 143
_journal_paper_doi 10.1039/b106522j
_journal_year 2002
_chemical_formula_sum 'C28 H64 Mo3 O30 Pd S4 Se4'
_chemical_formula_weight 1719.09
_chemical_name_systematic
;
?
;
_space_group_IT_number 2
_symmetry_cell_setting triclinic
_symmetry_space_group_name_Hall '-P 1'
_symmetry_space_group_name_H-M 'P -1'
_atom_sites_solution_hydrogens geom
_atom_sites_solution_primary direct
_atom_sites_solution_secondary difmap
_audit_creation_method SHELXL-97
_cell_angle_alpha 77.380(2)
_cell_angle_beta 84.506(3)
_cell_angle_gamma 82.822(2)
_cell_formula_units_Z 2
_cell_length_a 11.6971(11)
_cell_length_b 14.9372(15)
_cell_length_c 16.4307(16)
_cell_measurement_reflns_used 14649
_cell_measurement_temperature 160(2)
_cell_measurement_theta_max 28.82
_cell_measurement_theta_min 2.25
_cell_volume 2772.5(5)
_computing_cell_refinement 'local programs'
_computing_data_collection 'Siemens SMART'
_computing_data_reduction 'Siemens SAINT'
_computing_molecular_graphics 'Siemens SHELXTL'
_computing_publication_material 'SHELXTL and local programs'
_computing_structure_refinement 'Siemens SHELXTL'
_computing_structure_solution 'Siemens SHELXTL'
_diffrn_ambient_temperature 160(2)
_diffrn_measured_fraction_theta_full 0.979
_diffrn_measured_fraction_theta_max 0.870
_diffrn_measurement_device_type 'Siemens SMART CCD diffractometer'
_diffrn_measurement_method '\w rotation with narrow frames'
_diffrn_radiation_monochromator graphite
_diffrn_radiation_source 'fine-focus sealed tube'
_diffrn_radiation_type MoK\a
_diffrn_radiation_wavelength 0.71073
_diffrn_reflns_av_R_equivalents 0.0288
_diffrn_reflns_av_sigmaI/netI 0.0592
_diffrn_reflns_limit_h_max 15
_diffrn_reflns_limit_h_min -14
_diffrn_reflns_limit_k_max 19
_diffrn_reflns_limit_k_min -19
_diffrn_reflns_limit_l_max 21
_diffrn_reflns_limit_l_min -21
_diffrn_reflns_number 20783
_diffrn_reflns_theta_full 26.00
_diffrn_reflns_theta_max 28.76
_diffrn_reflns_theta_min 1.69
_diffrn_standards_decay_% 0
_diffrn_standards_number 0
_exptl_absorpt_coefficient_mu 3.842
_exptl_absorpt_correction_T_max 0.647
_exptl_absorpt_correction_T_min 0.480
_exptl_absorpt_correction_type empirical
_exptl_crystal_colour 'dark blue'
_exptl_crystal_density_diffrn 2.059
_exptl_crystal_density_method 'not measured'
_exptl_crystal_description block
_exptl_crystal_F_000 1688
_exptl_crystal_size_max 0.29
_exptl_crystal_size_mid 0.21
_exptl_crystal_size_min 0.15
_refine_diff_density_max 1.186
_refine_diff_density_min -1.810
_refine_diff_density_rms 0.195
_refine_ls_extinction_method none
_refine_ls_goodness_of_fit_ref 0.997
_refine_ls_hydrogen_treatment mixed
_refine_ls_matrix_type full
_refine_ls_number_parameters 672
_refine_ls_number_reflns 12534
_refine_ls_number_restraints 150
_refine_ls_restrained_S_all 0.992
_refine_ls_R_factor_all 0.0524
_refine_ls_R_factor_gt 0.0376
_refine_ls_shift/su_max 0.015
_refine_ls_shift/su_mean 0.000
_refine_ls_structure_factor_coef Fsqd
_refine_ls_weighting_details 'w=1/[\s^2^(Fo^2^)+(0.0582P)^2^+0.0000P] where P=(Fo^2^+2Fc^2^)/3'
_refine_ls_weighting_scheme calc
_refine_ls_wR_factor_gt 0.0981
_refine_ls_wR_factor_ref 0.1027
_reflns_number_gt 9739
_reflns_number_total 12534
_reflns_threshold_expression >2sigma(I)
_cod_data_source_file b106522j.txt
_cod_data_source_block ags27
_cod_depositor_comments
;
The following automatic conversions were performed:

'_refine_ls_weighting_scheme' value 'calc
w=1/[\s^2^(Fo^2^)+(0.0582P)^2^+0.0000P] where P=(Fo^2^+2Fc^2^)/3' was
changed to 'calc'. New tag '_refine_ls_weighting_details' was
created. The value of the new tag was set to
'w=1/[\s^2^(Fo^2^)+(0.0582P)^2^+0.0000P] where P=(Fo^2^+2Fc^2^)/3'.

Automatic conversion script
Id: cif_fix_values 3143 2015-03-26 13:38:13Z robertas 
;
_cod_original_sg_symbol_H-M P-1
_cod_database_code 7010993

loop_
_symmetry_equiv_pos_as_xyz
'x, y, z'
'-x, -y, -z'

loop_
_atom_site_label
_atom_site_type_symbol
_atom_site_fract_x
_atom_site_fract_y
_atom_site_fract_z
_atom_site_U_iso_or_equiv
_atom_site_adp_type
_atom_site_occupancy
_atom_site_calc_flag
_atom_site_refinement_flags
_atom_site_disorder_assembly
_atom_site_disorder_group
Pd1 Pd 0.57187(3) 0.43370(2) 0.46846(2) 0.01397(9) Uani 1 d . . .
Mo1 Mo 0.66595(3) 0.26408(3) 0.44105(3) 0.01318(9) Uani 1 d . . .
Mo2 Mo 0.57033(3) 0.27481(3) 0.60164(2) 0.01217(9) Uani 1 d . . .
Mo3 Mo 0.42100(3) 0.29979(3) 0.47183(2) 0.01167(9) Uani 1 d . . .
Se1 Se 0.53462(4) 0.37376(3) 0.34761(3) 0.01619(11) Uani 1 d . . .
Se2 Se 0.74151(4) 0.34750(3) 0.53502(3) 0.01588(11) Uani 1 d . . .
Se3 Se 0.40378(4) 0.39601(3) 0.57826(3) 0.01265(10) Uani 1 d . . .
Se4 Se 0.53933(4) 0.15454(3) 0.52644(3) 0.01386(10) Uani 1 d . . .
S1 S 0.49139(10) 0.04345(8) 0.26636(8) 0.0177(2) Uani 1 d . . .
O10 O 0.3791(3) 0.0079(2) 0.2791(2) 0.0256(8) Uani 1 d . . .
O11 O 0.5858(3) -0.0259(2) 0.2967(2) 0.0229(8) Uani 1 d . . .
O12 O 0.4897(3) 0.1247(2) 0.3023(2) 0.0242(8) Uani 1 d . . .
C1 C 0.5210(4) 0.0787(3) 0.1591(3) 0.0178(10) Uani 1 d . . .
C2 C 0.6321(4) 0.0958(4) 0.1286(3) 0.0305(13) Uani 1 d . . .
H2 H 0.6916 0.0887 0.1657 0.037 Uiso 1 calc R . .
C3 C 0.6555(5) 0.1233(4) 0.0430(4) 0.0362(14) Uani 1 d . . .
H3 H 0.7318 0.1356 0.0224 0.043 Uiso 1 calc R . .
C4 C 0.5724(5) 0.1335(4) -0.0132(4) 0.0319(13) Uani 1 d . . .
C5 C 0.4613(5) 0.1159(4) 0.0186(4) 0.0364(14) Uani 1 d . . .
H5 H 0.4024 0.1214 -0.0187 0.044 Uiso 1 calc R . .
C6 C 0.4350(5) 0.0904(4) 0.1045(4) 0.0328(13) Uani 1 d . . .
H6 H 0.3579 0.0811 0.1255 0.039 Uiso 1 calc R . .
C7 C 0.6006(6) 0.1613(5) -0.1052(4) 0.0433(16) Uani 1 d . . .
H7A H 0.5722 0.2263 -0.1247 0.065 Uiso 1 calc R . .
H7B H 0.5637 0.1231 -0.1342 0.065 Uiso 1 calc R . .
H7C H 0.6845 0.1527 -0.1171 0.065 Uiso 1 calc R . .
S2 S 0.14610(10) 0.55131(8) 0.25619(8) 0.0192(3) Uani 1 d . . .
O13 O 0.0903(3) 0.4662(2) 0.2819(2) 0.0243(8) Uani 1 d . . .
O14 O 0.0720(3) 0.6320(2) 0.2741(2) 0.0271(8) Uani 1 d . . .
O15 O 0.2594(3) 0.5408(2) 0.2917(2) 0.0220(8) Uani 1 d . . .
C8 C 0.1745(4) 0.5698(3) 0.1465(3) 0.0235(11) Uani 1 d DU . .
C9 C 0.1051(10) 0.5427(9) 0.0969(6) 0.045(3) Uani 0.678(13) d PDU A 1
H9 H 0.0413 0.5105 0.1220 0.054 Uiso 0.678(13) calc PR A 1
C10 C 0.1242(10) 0.5605(9) 0.0121(6) 0.052(3) Uani 0.678(13) d PDU A 1
H10 H 0.0708 0.5441 -0.0207 0.063 Uiso 0.678(13) calc PR A 1
C11 C 0.2186(6) 0.6013(4) -0.0266(4) 0.0410(14) Uani 1 d DU . .
C12 C 0.2846(8) 0.6374(8) 0.0219(5) 0.040(2) Uani 0.678(13) d PDU A 1
H12 H 0.3440 0.6742 -0.0040 0.048 Uiso 0.678(13) calc PR A 1
C13 C 0.2639(8) 0.6196(7) 0.1084(5) 0.033(2) Uani 0.678(13) d PDU A 1
H13 H 0.3117 0.6419 0.1416 0.040 Uiso 0.678(13) calc PR A 1
C14 C 0.2449(7) 0.6158(5) -0.1185(4) 0.059(2) Uani 1 d . . .
H14A H 0.2982 0.5640 -0.1316 0.088 Uiso 1 calc R . .
H14B H 0.2805 0.6733 -0.1385 0.088 Uiso 1 calc R . .
H14C H 0.1732 0.6196 -0.1460 0.088 Uiso 1 calc R . .
C9A C 0.0872(14) 0.5865(15) 0.0957(10) 0.033(4) Uani 0.322(13) d PDU A 2
H9A H 0.0097 0.5884 0.1193 0.039 Uiso 0.322(13) calc PR A 2
C10A C 0.1080(13) 0.6007(15) 0.0113(11) 0.037(4) Uani 0.322(13) d PDU A 2
H10A H 0.0445 0.6105 -0.0227 0.044 Uiso 0.322(13) calc PR A 2
C12A C 0.3065(13) 0.5707(17) 0.0286(9) 0.042(5) Uani 0.322(13) d PDU A 2
H12A H 0.3830 0.5578 0.0057 0.051 Uiso 0.322(13) calc PR A 2
C13A C 0.2879(12) 0.5583(16) 0.1142(9) 0.034(4) Uani 0.322(13) d PDU A 2
H13A H 0.3502 0.5427 0.1496 0.041 Uiso 0.322(13) calc PR A 2
S3 S 0.31449(11) 0.36400(9) 0.82519(8) 0.0251(3) Uani 1 d . . .
O16 O 0.2059(4) 0.4182(3) 0.8002(3) 0.0464(12) Uani 1 d . . .
O17 O 0.4155(3) 0.4085(3) 0.7874(2) 0.0327(9) Uani 1 d . . .
O18 O 0.3194(3) 0.2705(3) 0.8104(2) 0.0322(9) Uani 1 d . . .
C15 C 0.3141(4) 0.3534(4) 0.9335(3) 0.0235(11) Uani 1 d . . .
C16 C 0.2252(6) 0.3193(5) 0.9852(4) 0.0444(17) Uani 1 d . . .
H16 H 0.1618 0.3016 0.9626 0.053 Uiso 1 calc R . .
C17 C 0.2262(7) 0.3102(5) 1.0703(4) 0.0544(19) Uani 1 d . . .
H17 H 0.1623 0.2877 1.1055 0.065 Uiso 1 calc R . .
C18 C 0.3167(6) 0.3327(5) 1.1047(4) 0.0496(19) Uani 1 d . . .
C19 C 0.4055(6) 0.3691(7) 1.0520(5) 0.081(3) Uani 1 d . . .
H19 H 0.4679 0.3880 1.0748 0.097 Uiso 1 calc R . .
C20 C 0.4055(6) 0.3787(6) 0.9670(4) 0.063(2) Uani 1 d . . .
H20 H 0.4683 0.4027 0.9314 0.076 Uiso 1 calc R . .
C21 C 0.3175(8) 0.3161(6) 1.1981(4) 0.090(3) Uani 1 d . . .
H21A H 0.2716 0.3675 1.2182 0.135 Uiso 1 calc R . .
H21B H 0.3972 0.3116 1.2137 0.135 Uiso 1 calc R . .
H21C H 0.2844 0.2585 1.2234 0.135 Uiso 1 calc R . .
S4 S 0.97283(11) 0.12901(10) 0.26021(9) 0.0286(3) Uani 1 d . . .
O19 O 1.0629(4) 0.0755(5) 0.3119(3) 0.0773(19) Uani 1 d . . .
O20 O 0.9609(4) 0.2251(3) 0.2624(3) 0.0517(13) Uani 1 d . . .
O21 O 0.8648(3) 0.0884(3) 0.2819(3) 0.0374(10) Uani 1 d . . .
C22 C 1.0152(4) 0.1188(3) 0.1566(3) 0.0217(11) Uani 1 d . . .
C23 C 1.1099(5) 0.0592(4) 0.1395(4) 0.0298(12) Uani 1 d . . .
H23 H 1.1527 0.0228 0.1837 0.036 Uiso 1 calc R . .
C24 C 1.1425(5) 0.0525(4) 0.0565(4) 0.0345(14) Uani 1 d . . .
H24 H 1.2084 0.0120 0.0447 0.041 Uiso 1 calc R . .
C25 C 1.0804(5) 0.1037(4) -0.0079(4) 0.0307(13) Uani 1 d . . .
C26 C 0.9844(5) 0.1630(4) 0.0118(4) 0.0349(14) Uani 1 d . . .
H26 H 0.9401 0.1986 -0.0318 0.042 Uiso 1 calc R . .
C27 C 0.9530(5) 0.1708(4) 0.0924(4) 0.0336(14) Uani 1 d . . .
H27 H 0.8880 0.2121 0.1042 0.040 Uiso 1 calc R . .
C28 C 1.1166(6) 0.0966(5) -0.0973(4) 0.0468(17) Uani 1 d . . .
H28A H 1.1469 0.0328 -0.0991 0.070 Uiso 1 calc R . .
H28B H 1.1767 0.1374 -0.1196 0.070 Uiso 1 calc R . .
H28C H 1.0497 0.1150 -0.1312 0.070 Uiso 1 calc R . .
O1 O 0.8063(3) 0.3174(2) 0.3543(2) 0.0244(8) Uani 1 d . . .
O2 O 0.8089(3) 0.1583(2) 0.4763(2) 0.0215(7) Uani 1 d . . .
O3 O 0.6774(3) 0.1771(2) 0.3482(2) 0.0263(8) Uani 1 d . . .
O4 O 0.4544(3) 0.2008(2) 0.6982(2) 0.0202(7) Uani 1 d . . .
O5 O 0.6889(3) 0.1664(2) 0.6682(2) 0.0219(8) Uani 1 d . . .
O6 O 0.5964(3) 0.3344(2) 0.7081(2) 0.0192(7) Uani 1 d . . .
O7 O 0.3477(3) 0.2175(2) 0.4000(2) 0.0186(7) Uani 1 d . . .
O8 O 0.2739(3) 0.3924(2) 0.4198(2) 0.0176(7) Uani 1 d . . .
O9 O 0.2729(3) 0.2406(2) 0.5486(2) 0.0167(7) Uani 1 d . . .
O1W O 0.1248(3) 0.2714(2) 0.3658(2) 0.0275(8) Uani 1 d . . .
O2W O 0.1537(3) 0.2705(2) 0.6934(2) 0.0271(8) Uani 1 d . . .
O3W O 0.2222(3) 0.0093(2) 0.4247(2) 0.0293(9) Uani 1 d . . .
O4W O 0.8552(3) 0.1905(3) 0.7519(3) 0.0332(9) Uani 1 d . . .
O5W O 0.8675(3) 0.4828(2) 0.3439(2) 0.0277(8) Uani 1 d . . .
O6W O 0.2644(3) 0.0649(2) 0.5709(3) 0.0361(10) Uani 1 d . . .
O7W O 0.0977(3) 0.4321(3) 0.5255(2) 0.0385(10) Uani 1 d . . .
O8W O 0.9496(4) -0.1139(3) 0.3233(3) 0.0460(11) Uani 1 d . . .
O9W O 0.9957(4) 0.2138(4) 0.5200(3) 0.0769(19) Uani 1 d . . .

loop_
_atom_site_aniso_label
_atom_site_aniso_U_11
_atom_site_aniso_U_22
_atom_site_aniso_U_33
_atom_site_aniso_U_23
_atom_site_aniso_U_13
_atom_site_aniso_U_12
Pd1 0.01250(18) 0.01257(16) 0.01679(19) -0.00419(14) 0.00022(14) -0.00009(13)
Mo1 0.00920(19) 0.01365(18) 0.0173(2) -0.00593(15) 0.00023(15) 0.00020(15)
Mo2 0.01030(19) 0.01251(18) 0.0139(2) -0.00332(15) -0.00193(15) -0.00011(14)
Mo3 0.00873(19) 0.01270(18) 0.0139(2) -0.00425(15) -0.00156(15) 0.00072(14)
Se1 0.0154(2) 0.0186(2) 0.0139(2) -0.00332(18) -0.00030(18) -0.00007(18)
Se2 0.0112(2) 0.0173(2) 0.0203(3) -0.00595(19) -0.00178(19) -0.00187(18)
Se3 0.0110(2) 0.0122(2) 0.0147(2) -0.00385(17) -0.00023(17) 0.00044(17)
Se4 0.0108(2) 0.0124(2) 0.0186(2) -0.00454(18) -0.00173(18) 0.00070(17)
S1 0.0165(6) 0.0174(6) 0.0199(6) -0.0058(5) -0.0016(5) -0.0005(5)
O10 0.0203(19) 0.0271(19) 0.030(2) -0.0049(16) -0.0016(16) -0.0053(15)
O11 0.0208(18) 0.0183(17) 0.028(2) -0.0018(15) -0.0056(15) 0.0018(14)
O12 0.0226(19) 0.0237(18) 0.030(2) -0.0132(16) -0.0013(16) -0.0020(15)
C1 0.018(2) 0.016(2) 0.021(3) -0.0063(19) -0.002(2) -0.0010(19)
C2 0.018(3) 0.049(4) 0.026(3) -0.010(3) -0.004(2) -0.004(2)
C3 0.024(3) 0.051(4) 0.032(3) -0.004(3) 0.004(3) -0.006(3)
C4 0.036(3) 0.031(3) 0.027(3) -0.006(2) -0.004(3) 0.004(3)
C5 0.035(3) 0.045(4) 0.028(3) 0.000(3) -0.011(3) -0.005(3)
C6 0.021(3) 0.041(3) 0.035(3) -0.001(3) -0.012(3) -0.003(2)
C7 0.049(4) 0.051(4) 0.027(3) -0.005(3) 0.002(3) -0.001(3)
S2 0.0142(6) 0.0199(6) 0.0241(7) -0.0053(5) -0.0030(5) -0.0014(5)
O13 0.0155(18) 0.0213(18) 0.036(2) -0.0048(16) -0.0029(16) -0.0024(14)
O14 0.025(2) 0.0250(19) 0.032(2) -0.0089(16) -0.0017(17) 0.0021(15)
O15 0.0187(18) 0.0262(18) 0.0219(19) -0.0036(15) -0.0045(15) -0.0052(14)
C8 0.023(3) 0.023(3) 0.025(3) -0.005(2) -0.004(2) 0.000(2)
C9 0.048(7) 0.059(8) 0.031(5) -0.002(5) -0.012(4) -0.027(6)
C10 0.081(8) 0.055(8) 0.027(4) 0.001(5) -0.025(5) -0.031(6)
C11 0.058(4) 0.038(3) 0.025(3) -0.008(3) -0.004(3) 0.005(3)
C12 0.032(5) 0.052(7) 0.031(4) -0.002(4) 0.001(4) -0.001(4)
C13 0.030(5) 0.045(6) 0.026(4) -0.005(4) -0.001(4) -0.016(4)
C14 0.085(6) 0.055(4) 0.031(4) -0.011(3) -0.003(4) 0.016(4)
C9A 0.029(7) 0.029(10) 0.036(7) -0.006(9) -0.009(6) 0.014(8)
C10A 0.048(7) 0.029(11) 0.036(7) -0.007(9) -0.019(7) -0.004(9)
C12A 0.034(8) 0.057(12) 0.035(7) -0.006(9) 0.008(6) -0.014(9)
C13A 0.029(6) 0.049(12) 0.026(7) -0.004(8) -0.003(6) -0.018(9)
S3 0.0231(7) 0.0338(7) 0.0198(7) -0.0104(6) -0.0026(5) 0.0014(6)
O16 0.035(2) 0.065(3) 0.037(3) -0.014(2) -0.013(2) 0.018(2)
O17 0.039(2) 0.034(2) 0.025(2) -0.0080(17) 0.0083(18) -0.0062(18)
O18 0.031(2) 0.041(2) 0.031(2) -0.0224(18) 0.0039(17) -0.0064(17)
C15 0.019(3) 0.029(3) 0.023(3) -0.009(2) -0.005(2) 0.006(2)
C16 0.045(4) 0.063(4) 0.031(4) -0.015(3) 0.009(3) -0.026(3)
C17 0.066(5) 0.055(4) 0.038(4) -0.006(3) 0.025(4) -0.019(4)
C18 0.059(5) 0.060(4) 0.022(3) -0.012(3) -0.006(3) 0.035(4)
C19 0.034(4) 0.186(10) 0.033(4) -0.045(5) -0.007(3) -0.003(5)
C20 0.026(4) 0.136(8) 0.034(4) -0.031(4) -0.001(3) -0.016(4)
C21 0.126(8) 0.103(7) 0.023(4) -0.016(4) -0.013(5) 0.065(6)
S4 0.0176(6) 0.0399(8) 0.0335(8) -0.0217(6) 0.0012(6) -0.0011(6)
O19 0.042(3) 0.153(6) 0.038(3) -0.042(3) -0.016(2) 0.034(3)
O20 0.052(3) 0.045(3) 0.069(3) -0.039(2) 0.028(2) -0.022(2)
O21 0.026(2) 0.041(2) 0.050(3) -0.024(2) 0.0138(19) -0.0111(18)
C22 0.012(2) 0.026(3) 0.029(3) -0.013(2) 0.004(2) -0.004(2)
C23 0.025(3) 0.034(3) 0.031(3) -0.012(2) -0.004(2) 0.005(2)
C24 0.022(3) 0.040(3) 0.043(4) -0.017(3) 0.000(3) 0.006(2)
C25 0.029(3) 0.036(3) 0.030(3) -0.012(3) 0.003(2) -0.012(2)
C26 0.034(3) 0.033(3) 0.036(4) -0.001(3) -0.013(3) 0.000(3)
C27 0.023(3) 0.034(3) 0.044(4) -0.015(3) -0.007(3) 0.008(2)
C28 0.047(4) 0.070(5) 0.026(3) -0.016(3) 0.001(3) -0.009(3)
O1 0.0204(19) 0.0224(18) 0.029(2) -0.0067(15) 0.0101(15) -0.0060(15)
O2 0.0134(17) 0.0222(18) 0.027(2) -0.0076(15) -0.0010(15) 0.0076(14)
O3 0.0159(18) 0.033(2) 0.035(2) -0.0217(17) 0.0000(16) 0.0000(15)
O4 0.0216(18) 0.0170(16) 0.0201(19) -0.0009(14) 0.0030(14) -0.0031(14)
O5 0.0185(18) 0.0193(17) 0.027(2) -0.0030(14) -0.0088(15) 0.0048(14)
O6 0.0206(18) 0.0220(17) 0.0168(18) -0.0055(14) -0.0055(14) -0.0037(14)
O7 0.0155(17) 0.0230(17) 0.0204(18) -0.0104(14) -0.0014(14) -0.0029(14)
O8 0.0133(16) 0.0202(17) 0.0193(18) -0.0047(14) -0.0072(14) 0.0040(13)
O9 0.0132(16) 0.0178(16) 0.0198(18) -0.0065(14) 0.0017(14) -0.0020(13)
O1W 0.0191(19) 0.029(2) 0.037(2) -0.0098(17) -0.0069(17) -0.0029(15)
O2W 0.0206(19) 0.035(2) 0.029(2) -0.0146(17) 0.0010(16) -0.0038(16)
O3W 0.029(2) 0.0206(18) 0.037(2) -0.0058(16) -0.0021(17) 0.0021(15)
O4W 0.025(2) 0.033(2) 0.042(2) -0.0063(18) -0.0111(18) 0.0004(16)
O5W 0.0212(19) 0.0224(18) 0.037(2) -0.0016(16) 0.0039(16) -0.0044(15)
O6W 0.039(2) 0.0211(19) 0.047(3) -0.0010(18) -0.008(2) -0.0031(17)
O7W 0.034(2) 0.042(2) 0.033(2) -0.0067(19) -0.0013(19) 0.0181(19)
O8W 0.039(3) 0.039(2) 0.055(3) -0.008(2) 0.006(2) 0.003(2)
O9W 0.027(3) 0.138(6) 0.055(3) 0.010(3) -0.005(2) -0.019(3)

loop_
_atom_type_symbol
_atom_type_description
_atom_type_scat_dispersion_real
_atom_type_scat_dispersion_imag
_atom_type_scat_source
C C 0.0033 0.0016 'International Tables Vol C Tables 4.2.6.8 and 6.1.1.4'
H H 0.0000 0.0000 'International Tables Vol C Tables 4.2.6.8 and 6.1.1.4'
O O 0.0106 0.0060 'International Tables Vol C Tables 4.2.6.8 and 6.1.1.4'
S S 0.1246 0.1234 'International Tables Vol C Tables 4.2.6.8 and 6.1.1.4'
Se Se -0.0929 2.2259 'International Tables Vol C Tables 4.2.6.8 and 6.1.1.4'
Mo Mo -1.6832 0.6857 'International Tables Vol C Tables 4.2.6.8 and 6.1.1.4'
Pd Pd -0.9988 1.0072 'International Tables Vol C Tables 4.2.6.8 and 6.1.1.4'

loop_
_geom_angle_atom_site_label_1
_geom_angle_atom_site_label_2
_geom_angle_atom_site_label_3
_geom_angle
_geom_angle_site_symmetry_1
_geom_angle_site_symmetry_3
_geom_angle_publ_flag
Se2 Pd1 Se1 110.75(2) . . ?
Se2 Pd1 Se3 111.40(2) . 2_666 ?
Se1 Pd1 Se3 109.05(2) . 2_666 ?
Se2 Pd1 Se3 104.16(2) . . ?
Se1 Pd1 Se3 106.49(2) . . ?
Se3 Pd1 Se3 114.811(17) 2_666 . ?
Se2 Pd1 Mo1 56.484(15) . . ?
Se1 Pd1 Mo1 56.599(15) . . ?
Se3 Pd1 Mo1 141.45(2) 2_666 . ?
Se3 Pd1 Mo1 103.733(17) . . ?
Se2 Pd1 Pd1 124.40(2) . 2_666 ?
Se1 Pd1 Pd1 124.48(2) . 2_666 ?
Se3 Pd1 Pd1 57.972(16) 2_666 2_666 ?
Se3 Pd1 Pd1 56.839(16) . 2_666 ?
Mo1 Pd1 Pd1 160.57(2) . 2_666 ?
Se2 Pd1 Mo3 104.714(18) . . ?
Se1 Pd1 Mo3 55.024(15) . . ?
Se3 Pd1 Mo3 143.876(18) 2_666 . ?
Se3 Pd1 Mo3 54.486(14) . . ?
Mo1 Pd1 Mo3 61.987(14) . . ?
Pd1 Pd1 Mo3 101.68(2) 2_666 . ?
Se2 Pd1 Mo2 54.371(16) . . ?
Se1 Pd1 Mo2 102.977(19) . . ?
Se3 Pd1 Mo2 147.966(19) 2_666 . ?
Se3 Pd1 Mo2 54.248(14) . . ?
Mo1 Pd1 Mo2 59.832(15) . . ?
Pd1 Pd1 Mo2 103.66(2) 2_666 . ?
Mo3 Pd1 Mo2 59.578(13) . . ?
O1 Mo1 O2 78.36(13) . . ?
O1 Mo1 O3 78.07(13) . . ?
O2 Mo1 O3 75.25(13) . . ?
O1 Mo1 Se4 160.31(9) . . ?
O2 Mo1 Se4 86.54(9) . . ?
O3 Mo1 Se4 85.95(10) . . ?
O1 Mo1 Se2 83.72(9) . . ?
O2 Mo1 Se2 85.62(9) . . ?
O3 Mo1 Se2 155.80(9) . . ?
Se4 Mo1 Se2 107.88(2) . . ?
O1 Mo1 Se1 86.31(9) . . ?
O2 Mo1 Se1 157.78(9) . . ?
O3 Mo1 Se1 85.98(9) . . ?
Se4 Mo1 Se1 104.14(2) . . ?
Se2 Mo1 Se1 108.78(2) . . ?
O1 Mo1 Pd1 94.89(9) . . ?
O2 Mo1 Pd1 141.10(9) . . ?
O3 Mo1 Pd1 141.40(9) . . ?
Se4 Mo1 Pd1 104.79(2) . . ?
Se2 Mo1 Pd1 55.488(15) . . ?
Se1 Mo1 Pd1 55.539(15) . . ?
O1 Mo1 Mo2 138.67(9) . . ?
O2 Mo1 Mo2 98.21(9) . . ?
O3 Mo1 Mo2 141.55(10) . . ?
Se4 Mo1 Mo2 55.657(16) . . ?
Se2 Mo1 Mo2 54.992(16) . . ?
Se1 Mo1 Mo2 103.91(2) . . ?
Pd1 Mo1 Mo2 62.034(14) . . ?
O1 Mo1 Mo3 140.03(9) . . ?
O2 Mo1 Mo3 140.92(9) . . ?
O3 Mo1 Mo3 101.64(9) . . ?
Se4 Mo1 Mo3 54.463(15) . . ?
Se2 Mo1 Mo3 102.554(19) . . ?
Se1 Mo1 Mo3 54.085(16) . . ?
Pd1 Mo1 Mo3 60.219(13) . . ?
Mo2 Mo1 Mo3 59.706(14) . . ?
O5 Mo2 O4 78.16(12) . . ?
O5 Mo2 O6 79.73(12) . . ?
O4 Mo2 O6 79.25(12) . . ?
O5 Mo2 Se2 86.59(9) . . ?
O4 Mo2 Se2 159.98(9) . . ?
O6 Mo2 Se2 85.39(9) . . ?
O5 Mo2 Se4 83.34(9) . . ?
O4 Mo2 Se4 83.08(9) . . ?
O6 Mo2 Se4 157.64(9) . . ?
Se2 Mo2 Se4 108.16(2) . . ?
O5 Mo2 Se3 159.07(10) . . ?
O4 Mo2 Se3 85.06(9) . . ?
O6 Mo2 Se3 84.96(9) . . ?
Se2 Mo2 Se3 106.42(2) . . ?
Se4 Mo2 Se3 107.14(2) . . ?
O5 Mo2 Mo1 96.34(9) . . ?
O4 Mo2 Mo1 138.31(9) . . ?
O6 Mo2 Mo1 141.09(9) . . ?
Se2 Mo2 Mo1 55.706(16) . . ?
Se4 Mo2 Mo1 55.247(16) . . ?
Se3 Mo2 Mo1 104.527(19) . . ?
O5 Mo2 Mo3 138.37(9) . . ?
O4 Mo2 Mo3 95.56(9) . . ?
O6 Mo2 Mo3 140.15(9) . . ?
Se2 Mo2 Mo3 104.46(2) . . ?
Se4 Mo2 Mo3 55.028(15) . . ?
Se3 Mo2 Mo3 55.191(15) . . ?
Mo1 Mo2 Mo3 61.377(15) . . ?
O5 Mo2 Pd1 140.15(9) . . ?
O4 Mo2 Pd1 141.55(9) . . ?
O6 Mo2 Pd1 101.03(8) . . ?
Se2 Mo2 Pd1 54.123(15) . . ?
Se4 Mo2 Pd1 101.33(2) . . ?
Se3 Mo2 Pd1 56.950(15) . . ?
Mo1 Mo2 Pd1 58.134(14) . . ?
Mo3 Mo2 Pd1 59.523(13) . . ?
O7 Mo3 O8 77.39(12) . . ?
O7 Mo3 O9 72.70(12) . . ?
O8 Mo3 O9 77.38(12) . . ?
O7 Mo3 Se1 91.40(9) . . ?
O8 Mo3 Se1 85.91(9) . . ?
O9 Mo3 Se1 158.97(8) . . ?
O7 Mo3 Se4 84.32(9) . . ?
O8 Mo3 Se4 159.13(8) . . ?
O9 Mo3 Se4 87.73(8) . . ?
Se1 Mo3 Se4 104.68(2) . . ?
O7 Mo3 Se3 151.79(9) . . ?
O8 Mo3 Se3 84.87(8) . . ?
O9 Mo3 Se3 82.20(8) . . ?
Se1 Mo3 Se3 109.19(2) . . ?
Se4 Mo3 Se3 107.75(2) . . ?
O7 Mo3 Pd1 146.15(9) . . ?
O8 Mo3 Pd1 98.17(8) . . ?
O9 Mo3 Pd1 139.80(8) . . ?
Se1 Mo3 Pd1 54.747(16) . . ?
Se4 Mo3 Pd1 102.628(19) . . ?
Se3 Mo3 Pd1 57.617(15) . . ?
O7 Mo3 Mo2 139.11(9) . . ?
O8 Mo3 Mo2 140.38(8) . . ?
O9 Mo3 Mo2 97.18(8) . . ?
Se1 Mo3 Mo2 103.84(2) . . ?
Se4 Mo3 Mo2 55.294(15) . . ?
Se3 Mo3 Mo2 55.565(15) . . ?
Pd1 Mo3 Mo2 60.899(13) . . ?
O7 Mo3 Mo1 104.83(9) . . ?
O8 Mo3 Mo1 140.49(9) . . ?
O9 Mo3 Mo1 141.69(8) . . ?
Se1 Mo3 Mo1 54.811(16) . . ?
Se4 Mo3 Mo1 54.327(15) . . ?
Se3 Mo3 Mo1 102.820(18) . . ?
Pd1 Mo3 Mo1 57.794(14) . . ?
Mo2 Mo3 Mo1 58.917(14) . . ?
Pd1 Se1 Mo3 70.228(19) . . ?
Pd1 Se1 Mo1 67.862(18) . . ?
Mo3 Se1 Mo1 71.104(19) . . ?
Pd1 Se2 Mo2 71.506(18) . . ?
Pd1 Se2 Mo1 68.027(17) . . ?
Mo2 Se2 Mo1 69.302(18) . . ?
Mo3 Se3 Mo2 69.245(17) . . ?
Mo3 Se3 Pd1 118.95(2) . 2_666 ?
Mo2 Se3 Pd1 122.72(2) . 2_666 ?
Mo3 Se3 Pd1 67.897(17) . . ?
Mo2 Se3 Pd1 68.803(17) . . ?
Pd1 Se3 Pd1 65.190(17) 2_666 . ?
Mo1 Se4 Mo3 71.210(19) . . ?
Mo1 Se4 Mo2 69.096(18) . . ?
Mo3 Se4 Mo2 69.678(18) . . ?
O10 S1 O12 111.6(2) . . ?
O10 S1 O11 113.4(2) . . ?
O12 S1 O11 110.7(2) . . ?
O10 S1 C1 107.3(2) . . ?
O12 S1 C1 106.8(2) . . ?
O11 S1 C1 106.6(2) . . ?
C2 C1 C6 119.8(5) . . ?
C2 C1 S1 119.2(4) . . ?
C6 C1 S1 121.0(4) . . ?
C1 C2 C3 119.0(5) . . ?
C4 C3 C2 122.6(5) . . ?
C3 C4 C5 117.6(5) . . ?
C3 C4 C7 121.4(6) . . ?
C5 C4 C7 121.0(5) . . ?
C4 C5 C6 120.9(5) . . ?
C1 C6 C5 120.0(5) . . ?
O14 S2 O13 112.7(2) . . ?
O14 S2 O15 112.3(2) . . ?
O13 S2 O15 111.1(2) . . ?
O14 S2 C8 107.2(2) . . ?
O13 S2 C8 106.9(2) . . ?
O15 S2 C8 106.2(2) . . ?
C9A C8 C9 28.2(8) . . ?
C9A C8 C13 109.4(10) . . ?
C9 C8 C13 118.0(7) . . ?
C9A C8 C13A 120.4(10) . . ?
C9 C8 C13A 109.0(9) . . ?
C13 C8 C13A 38.4(8) . . ?
C9A C8 S2 120.6(8) . . ?
C9 C8 S2 121.9(6) . . ?
C13 C8 S2 119.9(5) . . ?
C13A C8 S2 118.8(7) . . ?
C8 C9 C10 121.9(9) . . ?
C9 C10 C11 121.3(9) . . ?
C10 C11 C10A 25.4(9) . . ?
C10 C11 C12 117.6(7) . . ?
C10A C11 C12 107.5(10) . . ?
C10 C11 C12A 105.6(9) . . ?
C10A C11 C12A 114.5(10) . . ?
C12 C11 C12A 41.2(9) . . ?
C10 C11 C14 122.0(7) . . ?
C10A C11 C14 123.6(9) . . ?
C12 C11 C14 120.2(7) . . ?
C12A C11 C14 120.9(9) . . ?
C11 C12 C13 120.1(8) . . ?
C8 C13 C12 120.4(7) . . ?
C8 C9A C10A 121.1(15) . . ?
C9A C10A C11 122.1(15) . . ?
C13A C12A C11 123.5(14) . . ?
C12A C13A C8 117.2(13) . . ?
O17 S3 O16 113.2(3) . . ?
O17 S3 O18 111.8(2) . . ?
O16 S3 O18 111.1(2) . . ?
O17 S3 C15 107.3(2) . . ?
O16 S3 C15 106.2(2) . . ?
O18 S3 C15 106.7(2) . . ?
C16 C15 C20 119.3(5) . . ?
C16 C15 S3 120.7(4) . . ?
C20 C15 S3 119.9(5) . . ?
C15 C16 C17 120.4(6) . . ?
C18 C17 C16 121.3(6) . . ?
C17 C18 C19 118.1(6) . . ?
C17 C18 C21 119.5(8) . . ?
C19 C18 C21 122.4(7) . . ?
C20 C19 C18 121.1(7) . . ?
C19 C20 C15 119.7(7) . . ?
O20 S4 O21 112.6(2) . . ?
O20 S4 O19 112.8(3) . . ?
O21 S4 O19 110.4(3) . . ?
O20 S4 C22 107.7(3) . . ?
O21 S4 C22 106.4(2) . . ?
O19 S4 C22 106.6(3) . . ?
C27 C22 C23 120.0(5) . . ?
C27 C22 S4 119.5(4) . . ?
C23 C22 S4 120.5(4) . . ?
C22 C23 C24 119.6(5) . . ?
C25 C24 C23 120.8(5) . . ?
C24 C25 C26 118.1(5) . . ?
C24 C25 C28 120.5(5) . . ?
C26 C25 C28 121.5(5) . . ?
C27 C26 C25 121.5(5) . . ?
C26 C27 C22 120.1(5) . . ?

loop_
_geom_bond_atom_site_label_1
_geom_bond_atom_site_label_2
_geom_bond_distance
_geom_bond_site_symmetry_2
_geom_bond_publ_flag
Pd1 Se2 2.4399(6) . ?
Pd1 Se1 2.4442(6) . ?
Pd1 Se3 2.5350(6) 2_666 ?
Pd1 Se3 2.5673(6) . ?
Pd1 Mo1 2.7459(6) . ?
Pd1 Pd1 2.7487(7) 2_666 ?
Pd1 Mo3 2.8166(5) . ?
Pd1 Mo2 2.8556(6) . ?
Mo1 O1 2.178(3) . ?
Mo1 O2 2.181(3) . ?
Mo1 O3 2.195(3) . ?
Mo1 Se4 2.4584(6) . ?
Mo1 Se2 2.4686(6) . ?
Mo1 Se1 2.4748(6) . ?
Mo1 Mo2 2.7953(6) . ?
Mo1 Mo3 2.8650(6) . ?
Mo2 O5 2.167(3) . ?
Mo2 O4 2.185(3) . ?
Mo2 O6 2.190(3) . ?
Mo2 Se2 2.4475(6) . ?
Mo2 Se4 2.4706(6) . ?
Mo2 Se3 2.4857(6) . ?
Mo2 Mo3 2.8182(6) . ?
Mo3 O7 2.176(3) . ?
Mo3 O8 2.185(3) . ?
Mo3 O9 2.202(3) . ?
Mo3 Se1 2.4525(6) . ?
Mo3 Se4 2.4626(6) . ?
Mo3 Se3 2.4745(6) . ?
Se3 Pd1 2.5350(6) 2_666 ?
S1 O10 1.458(3) . ?
S1 O12 1.459(3) . ?
S1 O11 1.461(3) . ?
S1 C1 1.740(5) . ?
C1 C2 1.381(7) . ?
C1 C6 1.381(6) . ?
C2 C3 1.386(8) . ?
C3 C4 1.376(7) . ?
C4 C5 1.387(8) . ?
C4 C7 1.494(8) . ?
C5 C6 1.395(8) . ?
S2 O14 1.462(4) . ?
S2 O13 1.463(3) . ?
S2 O15 1.475(3) . ?
S2 C8 1.768(5) . ?
C8 C9A 1.345(14) . ?
C8 C9 1.356(9) . ?
C8 C13 1.380(9) . ?
C8 C13A 1.385(14) . ?
C9 C10 1.362(11) . ?
C10 C11 1.364(11) . ?
C11 C10A 1.381(16) . ?
C11 C12 1.389(10) . ?
C11 C12A 1.402(15) . ?
C11 C14 1.486(9) . ?
C12 C13 1.391(11) . ?
C9A C10A 1.359(16) . ?
C12A C13A 1.378(16) . ?
S3 O17 1.448(4) . ?
S3 O16 1.461(4) . ?
S3 O18 1.462(4) . ?
S3 C15 1.752(5) . ?
C15 C16 1.355(8) . ?
C15 C20 1.375(8) . ?
C16 C17 1.375(9) . ?
C17 C18 1.357(10) . ?
C18 C19 1.374(11) . ?
C18 C21 1.501(9) . ?
C19 C20 1.373(9) . ?
S4 O20 1.432(4) . ?
S4 O21 1.450(4) . ?
S4 O19 1.461(5) . ?
S4 C22 1.761(5) . ?
C22 C27 1.376(7) . ?
C22 C23 1.379(7) . ?
C23 C24 1.401(8) . ?
C24 C25 1.374(8) . ?
C25 C26 1.399(8) . ?
C25 C28 1.512(8) . ?
C26 C27 1.366(8) . ?
